data_7700659
loop_
_publ_author_name
'Frogley, Benjamin J.'
'Hill, Anthony F.'
'Watson, Lachlan J.'

_publ_section_title
;
 New binding modes for CSe: coinage metal coordination to a tungsten
 selenocarbonyl complex.
;
_journal_issue 33
_journal_name_full 'Dalton transactions (Cambridge, England : 2003)'
_journal_page_first 12598
_journal_page_last 12606
_journal_paper_doi 10.1039/c9dt02958c
_journal_volume 48
_journal_year 2019
_chemical_formula_moiety 'C72 H67 Au B N6 O2 P3 Se W'
_chemical_formula_sum 'C72 H67 Au B N6 O2 P3 Se W'
_chemical_formula_weight 1611.81
_space_group_crystal_system monoclinic
_space_group_IT_number 14
_space_group_name_Hall '-P 2ybc'
_space_group_name_H-M_alt 'P 1 21/c 1'
_symmetry_space_group_name_Hall '-P 2ybc'
_symmetry_space_group_name_H-M 'P 1 21/c 1'
_atom_sites_solution_hydrogens geom
_audit_creation_method SHELXL-2016/6
_audit_update_record
;
2019-05-28 deposited with the CCDC.    2019-07-23 downloaded from the CCDC.
;
_cell_angle_alpha 90
_cell_angle_beta 101.188(2)
_cell_angle_gamma 90
_cell_formula_units_Z 4
_cell_length_a 13.7862(3)
_cell_length_b 25.8754(7)
_cell_length_c 19.8758(3)
_cell_measurement_reflns_used 8292
_cell_measurement_temperature 150.0(1)
_cell_measurement_theta_max 27.6210
_cell_measurement_theta_min 3.5440
_cell_volume 6955.4(3)
_computing_cell_refinement 'CrysAlisPro 1.171.39.46e (Rigaku OD, 2018)'
_computing_data_collection 'CrysAlisPro 1.171.39.46e (Rigaku OD, 2018)'
_computing_data_reduction 'CrysAlisPro 1.171.39.46e (Rigaku OD, 2018)'
_computing_structure_refinement 'SHELXL-2016/6 (Sheldrick, 2016)'
_computing_structure_solution 'SHELXT 2014/5 (Sheldrick, 2014)'
_diffrn_ambient_temperature 150.0(1)
_diffrn_detector_area_resol_mean 16.2595
_diffrn_measured_fraction_theta_full 0.992
_diffrn_measured_fraction_theta_max 0.944
_diffrn_measurement_device_type 'SuperNova, Dual, Cu at home/near, EosS2'
_diffrn_measurement_method '\w scans'
_diffrn_radiation_type MoK\a
_diffrn_radiation_wavelength 0.71073
_diffrn_reflns_av_R_equivalents 0.0385
_diffrn_reflns_av_unetI/netI 0.0704
_diffrn_reflns_Laue_measured_fraction_full 0.992
_diffrn_reflns_Laue_measured_fraction_max 0.944
_diffrn_reflns_limit_h_max 11
_diffrn_reflns_limit_h_min -17
_diffrn_reflns_limit_k_max 23
_diffrn_reflns_limit_k_min -32
_diffrn_reflns_limit_l_max 24
_diffrn_reflns_limit_l_min -24
_diffrn_reflns_number 25468
_diffrn_reflns_point_group_measured_fraction_full 0.992
_diffrn_reflns_point_group_measured_fraction_max 0.944
_diffrn_reflns_theta_full 25.242
_diffrn_reflns_theta_max 26.371
_diffrn_reflns_theta_min 3.400
_diffrn_source 'micro-focus sealed X-ray tube'
_exptl_absorpt_coefficient_mu 4.399
_exptl_absorpt_correction_T_max 1.00000
_exptl_absorpt_correction_T_min 0.83675
_exptl_absorpt_correction_type multi-scan
_exptl_absorpt_process_details
;
CrysAlisPro 1.171.39.46e (Rigaku Oxford Diffraction, 2018)
Empirical absorption correction using spherical harmonics,
 implemented in SCALE3 ABSPACK scaling algorithm.
;
_exptl_crystal_colour 'clear light orange'
_exptl_crystal_density_diffrn 1.539
_exptl_crystal_description plate
_exptl_crystal_F_000 3176
_exptl_crystal_size_max 0.304
_exptl_crystal_size_mid 0.112
_exptl_crystal_size_min 0.051
_refine_diff_density_max 1.220
_refine_diff_density_min -1.387
_refine_diff_density_rms 0.154
_refine_ls_extinction_method none
_refine_ls_goodness_of_fit_ref 1.094
_refine_ls_hydrogen_treatment constr
_refine_ls_matrix_type full
_refine_ls_number_parameters 800
_refine_ls_number_reflns 13437
_refine_ls_number_restraints 90
_refine_ls_restrained_S_all 1.090
_refine_ls_R_factor_all 0.0785
_refine_ls_R_factor_gt 0.0547
_refine_ls_shift/su_max 0.001
_refine_ls_shift/su_mean 0.000
_refine_ls_structure_factor_coef Fsqd
_refine_ls_weighting_details 'w=1/[\s^2^(Fo^2^)+(0.0181P)^2^+43.5723P] where P=(Fo^2^+2Fc^2^)/3'
_refine_ls_weighting_scheme calc
_refine_ls_wR_factor_gt 0.0971
_refine_ls_wR_factor_ref 0.1057
_reflns_Friedel_coverage 0.000
_reflns_number_gt 10365
_reflns_number_total 13437
_reflns_threshold_expression 'I > 2\s(I)'
_cod_data_source_file c9dt02958c2.cif
_cod_data_source_block Compound_8
_cod_depositor_comments 'Adding full bibliography for 7700656--7700662.cif.'
_cod_database_code 7700659
_shelx_shelxl_version_number 2016/6
_shelx_space_group_comment
;
The symmetry employed for this shelxl refinement is uniquely defined
by the following loop, which should always be used as a source of
symmetry information in preference to the above space-group names.
They are only intended as comments.
;

loop_
_space_group_symop_operation_xyz
'x, y, z'
'-x, y+1/2, -z+1/2'
'-x, -y, -z'
'x, -y-1/2, z-1/2'

loop_
_atom_site_label
_atom_site_type_symbol
_atom_site_fract_x
_atom_site_fract_y
_atom_site_fract_z
_atom_site_U_iso_or_equiv
_atom_site_adp_type
_atom_site_occupancy
_atom_site_site_symmetry_order
_atom_site_calc_flag
_atom_site_refinement_flags_posn
_atom_site_refinement_flags_adp
_atom_site_refinement_flags_occupancy
_atom_site_disorder_assembly
_atom_site_disorder_group
Au1 Au 0.20925(2) 0.55946(2) 0.27839(2) 0.02214(8) Uani 1 1 d . . . . .
W1 W 0.29470(3) 0.77493(2) 0.31815(2) 0.03198(10) Uani 1 1 d . . . . .
Se1 Se 0.14561(6) 0.66231(3) 0.25914(4) 0.0364(2) Uani 1 1 d . . . . .
P1 P 0.38236(13) 0.54069(7) 0.29717(9) 0.0193(4) Uani 1 1 d . . . . .
P2 P 0.11938(13) 0.54053(7) 0.37027(9) 0.0200(4) Uani 1 1 d . . . . .
P3 P 0.12069(14) 0.54322(8) 0.16207(9) 0.0246(4) Uani 1 1 d . . . . .
N5 N 0.4470(5) 0.7559(2) 0.3053(3) 0.0300(15) Uani 1 1 d . . . . .
N3 N 0.3609(5) 0.7593(2) 0.4280(3) 0.0320(16) Uani 1 1 d . . . . .
C37 C 0.1804(5) 0.5591(3) 0.4574(3) 0.0226(16) Uani 1 1 d . . . . .
N1 N 0.3656(5) 0.8536(3) 0.3452(3) 0.0318(16) Uani 1 1 d . . . . .
C19 C 0.4594(5) 0.5695(3) 0.3725(3) 0.0218(16) Uani 1 1 d . . . . .
N6 N 0.5289(5) 0.7726(2) 0.3516(3) 0.0314(16) Uani 1 1 d . . . . .
C49 C 0.0991(5) 0.4715(3) 0.3754(3) 0.0223(16) Uani 1 1 d . . . . .
C1 C 0.2290(5) 0.7122(4) 0.2925(3) 0.035(2) Uani 1 1 d . . . . .
C55 C 0.1766(5) 0.5671(3) 0.0927(3) 0.0230(16) Uani 1 1 d . . . . .
C72 C 0.1858(6) 0.4425(3) 0.1682(3) 0.0293(18) Uani 1 1 d . . . . .
H72 H 0.245314 0.457020 0.190133 0.035 Uiso 1 1 calc R U . . .
C31 C 0.4028(5) 0.4710(3) 0.3053(3) 0.0198(16) Uani 1 1 d . . . . .
N2 N 0.4593(5) 0.8569(3) 0.3852(3) 0.0316(16) Uani 1 1 d . . . . .
C42 C 0.2823(5) 0.5653(3) 0.4721(3) 0.0252(17) Uani 1 1 d . . . . .
H42 H 0.318875 0.559017 0.438251 0.030 Uiso 1 1 calc R U . . .
C61 C -0.0034(6) 0.5708(3) 0.1371(4) 0.0328(19) Uani 1 1 d . U . . .
C67 C 0.1046(5) 0.4744(3) 0.1452(3) 0.0239(17) Uani 1 1 d . . . . .
C36 C 0.3388(6) 0.4409(3) 0.3342(4) 0.0305(18) Uani 1 1 d . . . . .
H36 H 0.290572 0.457315 0.353325 0.037 Uiso 1 1 calc R U . . .
N4 N 0.4542(5) 0.7771(2) 0.4566(3) 0.0309(15) Uani 1 1 d . . . . .
C25 C 0.4556(5) 0.5583(3) 0.2323(3) 0.0238(16) Uani 1 1 d . . . . .
C24 C 0.5299(5) 0.5415(3) 0.4178(4) 0.0295(18) Uani 1 1 d . . . . .
H24 H 0.534523 0.505932 0.412985 0.035 Uiso 1 1 calc R U . . .
C43 C -0.0052(5) 0.5679(3) 0.3663(3) 0.0280(18) Uani 1 1 d . . . . .
C20 C 0.4528(5) 0.6226(3) 0.3814(3) 0.0271(18) Uani 1 1 d . . . . .
H20 H 0.404512 0.641601 0.352586 0.033 Uiso 1 1 calc R U . . .
C30 C 0.4171(5) 0.5501(3) 0.1640(4) 0.0296(19) Uani 1 1 d . . . . .
H30 H 0.354275 0.535814 0.151551 0.035 Uiso 1 1 calc R U . . .
C5 C 0.3361(6) 0.9031(3) 0.3319(4) 0.035(2) Uani 1 1 d . . . . .
O2 O 0.2070(6) 0.7995(3) 0.1640(4) 0.078(2) Uani 1 1 d . . . . .
C29 C 0.4694(7) 0.5624(4) 0.1133(4) 0.042(2) Uani 1 1 d . . . . .
H29 H 0.441373 0.557283 0.067363 0.050 Uiso 1 1 calc R U . . .
C54 C 0.0590(6) 0.4456(3) 0.3149(4) 0.038(2) Uani 1 1 d . . . . .
H54 H 0.043021 0.463993 0.274107 0.046 Uiso 1 1 calc R U . . .
C44 C -0.0156(6) 0.6210(3) 0.3717(4) 0.034(2) Uani 1 1 d . . . . .
H44 H 0.040013 0.641994 0.375960 0.041 Uiso 1 1 calc R U . . .
C4 C 0.2360(6) 0.9150(3) 0.2901(4) 0.042(2) Uani 1 1 d . . . . .
H4A H 0.228776 0.898420 0.246215 0.063 Uiso 1 1 calc R U . . .
H4B H 0.229107 0.951697 0.283816 0.063 Uiso 1 1 calc R U . . .
H4C H 0.185982 0.902535 0.313562 0.063 Uiso 1 1 calc R U . . .
C23 C 0.5930(6) 0.5669(4) 0.4700(4) 0.045(2) Uani 1 1 d . . . . .
H23 H 0.639103 0.548059 0.500816 0.054 Uiso 1 1 calc R U . . .
C60 C 0.1928(5) 0.5365(3) 0.0381(4) 0.0309(19) Uani 1 1 d . . . . .
H60 H 0.173778 0.501932 0.036079 0.037 Uiso 1 1 calc R U . . .
C56 C 0.2100(6) 0.6181(3) 0.0946(4) 0.038(2) Uani 1 1 d . . . . .
H56 H 0.203638 0.638755 0.131777 0.045 Uiso 1 1 calc R U . . .
C48 C -0.0893(5) 0.5379(3) 0.3598(4) 0.034(2) Uani 1 1 d . . . . .
H48 H -0.084902 0.502292 0.355034 0.041 Uiso 1 1 calc R U . . .
C38 C 0.1269(6) 0.5692(3) 0.5092(3) 0.0287(18) Uani 1 1 d . . . . .
H38 H 0.058488 0.565690 0.500025 0.034 Uiso 1 1 calc R U . . .
C21 C 0.5175(6) 0.6470(3) 0.4328(4) 0.0327(19) Uani 1 1 d . . . . .
H21 H 0.513191 0.682602 0.437803 0.039 Uiso 1 1 calc R U . . .
C45 C -0.1067(7) 0.6433(4) 0.3708(4) 0.046(2) Uani 1 1 d . . . . .
H45 H -0.112090 0.679020 0.374164 0.055 Uiso 1 1 calc R U . . .
C50 C 0.1231(5) 0.4434(3) 0.4360(4) 0.0307(18) Uani 1 1 d . . . . .
H50 H 0.149007 0.460248 0.476842 0.037 Uiso 1 1 calc R U . . .
C59 C 0.2371(6) 0.5570(4) -0.0133(4) 0.041(2) Uani 1 1 d . . . . .
H59 H 0.246978 0.536091 -0.049506 0.049 Uiso 1 1 calc R U . . .
C68 C 0.0163(6) 0.4517(3) 0.1132(4) 0.034(2) Uani 1 1 d . . . . .
H68 H -0.038758 0.472307 0.097628 0.041 Uiso 1 1 calc R U . . .
C32 C 0.4776(6) 0.4453(3) 0.2802(4) 0.0306(18) Uani 1 1 d . . . . .
H32 H 0.523799 0.464286 0.262046 0.037 Uiso 1 1 calc R U . . .
C35 C 0.3433(6) 0.3877(3) 0.3362(4) 0.0339(19) Uani 1 1 d . . . . .
H35 H 0.297854 0.368487 0.354738 0.041 Uiso 1 1 calc R U . . .
C3 C 0.2425(8) 0.7923(4) 0.2211(5) 0.050(2) Uani 1 1 d . . . . .
C62 C -0.0480(6) 0.5799(3) 0.0692(4) 0.037(2) Uani 1 1 d . U . . .
H62 H -0.015384 0.569646 0.034669 0.044 Uiso 1 1 calc R U . . .
C12 C 0.4777(7) 0.7603(3) 0.5227(4) 0.040(2) Uani 1 1 d . . . . .
C22 C 0.5882(6) 0.6200(4) 0.4768(4) 0.040(2) Uani 1 1 d . . . . .
H22 H 0.632457 0.637184 0.510749 0.047 Uiso 1 1 calc R U . . .
C14 C 0.4121(6) 0.6993(4) 0.2028(4) 0.041(2) Uani 1 1 d . . . . .
H14A H 0.376908 0.672345 0.221004 0.062 Uiso 1 1 calc R U . . .
H14B H 0.449941 0.684654 0.171716 0.062 Uiso 1 1 calc R U . . .
H14C H 0.365821 0.723884 0.178740 0.062 Uiso 1 1 calc R U . . .
C10 C 0.3287(7) 0.7315(3) 0.4757(4) 0.040(2) Uani 1 1 d . . . . .
C58 C 0.2663(6) 0.6076(4) -0.0109(4) 0.045(2) Uani 1 1 d . . . . .
H58 H 0.295609 0.620924 -0.045524 0.054 Uiso 1 1 calc R U . . .
C63 C -0.1387(6) 0.6034(4) 0.0515(4) 0.046(2) Uani 1 1 d . U . . .
H63 H -0.169720 0.604820 0.005605 0.055 Uiso 1 1 calc R U . A 1
C34 C 0.4174(6) 0.3636(3) 0.3096(4) 0.036(2) Uani 1 1 d . . . . .
H34 H 0.422131 0.327739 0.310686 0.044 Uiso 1 1 calc R U . . .
C16 C 0.5828(7) 0.7231(3) 0.2763(4) 0.042(2) Uani 1 1 d . . . . .
H16 H 0.624125 0.704967 0.252915 0.051 Uiso 1 1 calc R U . . .
C6 C 0.4091(7) 0.9369(3) 0.3622(4) 0.039(2) Uani 1 1 d . . . . .
H6 H 0.406518 0.972806 0.360549 0.047 Uiso 1 1 calc R U . . .
C39 C 0.1748(6) 0.5840(3) 0.5733(4) 0.0337(19) Uani 1 1 d . . . . .
H39 H 0.138580 0.590064 0.607399 0.040 Uiso 1 1 calc R U . . .
C17 C 0.6103(6) 0.7529(3) 0.3342(4) 0.038(2) Uani 1 1 d . . . . .
C11 C 0.3992(8) 0.7313(3) 0.5357(4) 0.046(2) Uani 1 1 d . . . . .
H11 H 0.394544 0.714977 0.576588 0.055 Uiso 1 1 calc R U . . .
C7 C 0.4867(6) 0.9070(3) 0.3954(4) 0.034(2) Uani 1 1 d . . . . .
C41 C 0.3298(6) 0.5806(3) 0.5370(4) 0.0328(19) Uani 1 1 d . . . . .
H41 H 0.398116 0.584616 0.546536 0.039 Uiso 1 1 calc R U . . .
C8 C 0.5857(7) 0.9230(3) 0.4342(4) 0.046(2) Uani 1 1 d . . . . .
H8A H 0.608404 0.898263 0.469829 0.069 Uiso 1 1 calc R U . . .
H8B H 0.580809 0.956393 0.454215 0.069 Uiso 1 1 calc R U . . .
H8C H 0.631597 0.924469 0.403609 0.069 Uiso 1 1 calc R U . . .
C53 C 0.0427(7) 0.3932(4) 0.3149(4) 0.047(2) Uani 1 1 d . . . . .
H53 H 0.014763 0.376347 0.274495 0.056 Uiso 1 1 calc R U . . .
C46 C -0.1890(7) 0.6131(5) 0.3650(4) 0.055(3) Uani 1 1 d . . . . .
H46 H -0.250717 0.627854 0.364161 0.066 Uiso 1 1 calc R U . . .
C71 C 0.1788(6) 0.3900(3) 0.1587(4) 0.037(2) Uani 1 1 d . . . . .
H71 H 0.233676 0.369175 0.173977 0.045 Uiso 1 1 calc R U . . .
C70 C 0.0920(7) 0.3682(4) 0.1269(4) 0.041(2) Uani 1 1 d . . . . .
H70 H 0.087833 0.332597 0.120447 0.050 Uiso 1 1 calc R U . . .
C18 C 0.7128(7) 0.7623(4) 0.3755(5) 0.058(3) Uani 1 1 d . . . . .
H18A H 0.716964 0.796932 0.393198 0.087 Uiso 1 1 calc R U . . .
H18B H 0.760580 0.757735 0.346758 0.087 Uiso 1 1 calc R U . . .
H18C H 0.725924 0.738231 0.412948 0.087 Uiso 1 1 calc R U . . .
B1 B 0.5137(8) 0.8071(4) 0.4122(5) 0.037(2) Uani 1 1 d . . . . .
H1 H 0.578377 0.816074 0.439848 0.045 Uiso 1 1 calc R U . . .
C15 C 0.4802(7) 0.7259(3) 0.2602(4) 0.037(2) Uani 1 1 d . . . . .
C33 C 0.4836(6) 0.3917(3) 0.2820(4) 0.037(2) Uani 1 1 d . . . . .
H33 H 0.532844 0.374985 0.264355 0.044 Uiso 1 1 calc R U . . .
C9 C 0.2287(7) 0.7066(4) 0.4636(5) 0.049(2) Uani 1 1 d . . . . .
H9A H 0.178593 0.732611 0.452374 0.073 Uiso 1 1 calc R U . . .
H9B H 0.220046 0.688702 0.504404 0.073 Uiso 1 1 calc R U . . .
H9C H 0.223353 0.682407 0.426435 0.073 Uiso 1 1 calc R U . . .
C13 C 0.5750(8) 0.7725(4) 0.5675(4) 0.061(3) Uani 1 1 d . . . . .
H13A H 0.627285 0.763677 0.543880 0.091 Uiso 1 1 calc R U . . .
H13B H 0.582241 0.752818 0.609105 0.091 Uiso 1 1 calc R U . . .
H13C H 0.578129 0.808676 0.578135 0.091 Uiso 1 1 calc R U . . .
C51 C 0.1086(6) 0.3899(3) 0.4359(4) 0.041(2) Uani 1 1 d . . . . .
H51 H 0.126078 0.371031 0.476208 0.049 Uiso 1 1 calc R U . . .
C57 C 0.2523(6) 0.6391(4) 0.0428(4) 0.043(2) Uani 1 1 d . . . . .
H57 H 0.271030 0.673658 0.044156 0.051 Uiso 1 1 calc R U . . .
C47 C -0.1792(6) 0.5602(5) 0.3605(5) 0.051(3) Uani 1 1 d . . . . .
H47 H -0.234663 0.539245 0.357735 0.061 Uiso 1 1 calc R U . . .
C52 C 0.0684(7) 0.3656(3) 0.3759(5) 0.051(3) Uani 1 1 d . . . . .
H52 H 0.058049 0.330126 0.375837 0.062 Uiso 1 1 calc R U . . .
C40 C 0.2761(6) 0.5901(3) 0.5876(4) 0.034(2) Uani 1 1 d . . . . .
H40 H 0.308013 0.600446 0.631059 0.041 Uiso 1 1 calc R U . . .
C26 C 0.5496(6) 0.5787(4) 0.2491(4) 0.053(3) Uani 1 1 d . . . . .
H26 H 0.577643 0.584838 0.294859 0.063 Uiso 1 1 calc R U . . .
C27 C 0.6017(8) 0.5897(5) 0.1995(5) 0.070(4) Uani 1 1 d . . . . .
H27 H 0.665403 0.602872 0.211995 0.084 Uiso 1 1 calc R U . . .
C28 C 0.5628(8) 0.5821(4) 0.1318(5) 0.050(3) Uani 1 1 d . . . . .
H28 H 0.599377 0.590264 0.098515 0.059 Uiso 1 1 calc R U . . .
C69 C 0.0098(6) 0.3989(3) 0.1044(4) 0.039(2) Uani 1 1 d . . . . .
H69 H -0.049682 0.383910 0.083269 0.046 Uiso 1 1 calc R U . . .
C2 C 0.1649(8) 0.7939(4) 0.3349(6) 0.054(3) Uani 1 1 d . . . . .
O1 O 0.0856(6) 0.8011(3) 0.3443(5) 0.100(3) Uani 1 1 d . . . . .
C66A C -0.0504(8) 0.5924(6) 0.1871(6) 0.038(3) Uani 0.760(13) 1 d . U P B 1
H66A H -0.021014 0.588954 0.233099 0.046 Uiso 0.760(13) 1 calc R U P B 1
C65A C -0.1409(8) 0.6191(6) 0.1694(6) 0.049(3) Uani 0.760(13) 1 d . U P B 1
H65A H -0.170957 0.632571 0.203652 0.058 Uiso 0.760(13) 1 calc R U P B 1
C64A C -0.1850(10) 0.6252(6) 0.1014(8) 0.046(4) Uani 0.760(13) 1 d . U P B 1
H64A H -0.243979 0.643391 0.088991 0.055 Uiso 0.760(13) 1 calc R U P B 1
C66B C -0.062(3) 0.5596(19) 0.1818(19) 0.038(3) Uani 0.240(13) 1 d . U P B 2
H66B H -0.038918 0.540136 0.220927 0.046 Uiso 0.240(13) 1 calc R U P B 2
C65B C -0.156(3) 0.578(2) 0.167(2) 0.049(3) Uani 0.240(13) 1 d . U P B 2
H65B H -0.195433 0.577171 0.200345 0.058 Uiso 0.240(13) 1 calc R U P B 2
C64B C -0.192(4) 0.5980(19) 0.103(3) 0.046(4) Uani 0.240(13) 1 d . U P B 2
H64B H -0.257743 0.608800 0.094097 0.055 Uiso 0.240(13) 1 calc R U P B 2

loop_
_atom_site_aniso_label
_atom_site_aniso_U_11
_atom_site_aniso_U_22
_atom_site_aniso_U_33
_atom_site_aniso_U_23
_atom_site_aniso_U_13
_atom_site_aniso_U_12
Au1 0.01995(14) 0.02948(17) 0.01688(13) 0.00006(13) 0.00328(10) -0.00190(13)
W1 0.0393(2) 0.02482(18) 0.03240(17) 0.00275(15) 0.00843(15) 0.00086(16)
Se1 0.0346(5) 0.0314(5) 0.0431(5) 0.0021(4) 0.0072(4) 0.0006(4)
P1 0.0204(9) 0.0232(10) 0.0148(8) -0.0006(8) 0.0044(7) -0.0021(8)
P2 0.0211(9) 0.0226(10) 0.0171(8) 0.0019(8) 0.0055(7) -0.0002(8)
P3 0.0260(10) 0.0324(12) 0.0144(8) 0.0007(8) 0.0018(8) -0.0070(9)
N5 0.035(4) 0.029(4) 0.026(3) 0.008(3) 0.006(3) 0.002(3)
N3 0.047(4) 0.024(4) 0.027(3) -0.003(3) 0.012(3) 0.005(3)
C37 0.031(4) 0.017(4) 0.022(3) 0.004(3) 0.009(3) 0.000(3)
N1 0.042(4) 0.030(4) 0.025(3) 0.004(3) 0.009(3) 0.004(3)
C19 0.028(4) 0.023(4) 0.017(3) 0.001(3) 0.009(3) 0.000(3)
N6 0.032(4) 0.026(4) 0.035(4) 0.007(3) 0.002(3) 0.003(3)
C49 0.017(4) 0.030(4) 0.023(4) 0.001(3) 0.008(3) -0.004(3)
C1 0.023(4) 0.067(6) 0.015(3) 0.005(4) 0.004(3) 0.023(4)
C55 0.019(4) 0.029(4) 0.024(4) 0.002(3) 0.013(3) -0.005(3)
C72 0.029(4) 0.035(5) 0.023(4) -0.004(4) -0.001(3) -0.009(4)
C31 0.024(4) 0.021(4) 0.012(3) -0.002(3) -0.002(3) -0.001(3)
N2 0.041(4) 0.030(4) 0.023(3) 0.002(3) 0.007(3) -0.004(3)
C42 0.024(4) 0.033(5) 0.022(3) -0.004(3) 0.012(3) 0.003(4)
C61 0.025(4) 0.047(5) 0.026(4) 0.000(4) 0.003(3) -0.008(4)
C67 0.031(4) 0.025(4) 0.014(3) 0.002(3) 0.002(3) -0.009(4)
C36 0.032(4) 0.030(5) 0.030(4) 0.007(4) 0.007(3) 0.012(4)
N4 0.045(4) 0.020(3) 0.026(3) 0.000(3) 0.005(3) -0.005(3)
C25 0.024(4) 0.030(4) 0.016(3) 0.002(3) 0.002(3) 0.003(4)
C24 0.026(4) 0.029(4) 0.030(4) 0.003(4) -0.004(3) 0.007(4)
C43 0.022(4) 0.048(5) 0.015(3) 0.002(4) 0.006(3) 0.003(4)
C20 0.023(4) 0.037(5) 0.021(4) 0.004(4) 0.000(3) 0.005(4)
C30 0.016(4) 0.046(5) 0.029(4) 0.001(4) 0.008(3) 0.002(4)
C5 0.046(5) 0.031(5) 0.033(4) 0.009(4) 0.022(4) -0.003(4)
O2 0.110(6) 0.064(5) 0.048(4) 0.023(4) -0.014(4) -0.009(5)
C29 0.052(6) 0.051(6) 0.021(4) 0.000(4) 0.005(4) 0.005(5)
C54 0.048(5) 0.037(5) 0.032(4) 0.000(4) 0.015(4) -0.014(4)
C44 0.031(5) 0.042(5) 0.029(4) -0.004(4) 0.008(4) 0.003(4)
C4 0.051(6) 0.032(5) 0.043(5) 0.004(4) 0.008(4) 0.005(4)
C23 0.043(5) 0.052(6) 0.034(5) -0.001(5) -0.009(4) 0.010(5)
C60 0.027(4) 0.041(5) 0.022(4) 0.003(4) -0.001(3) -0.010(4)
C56 0.052(5) 0.035(5) 0.026(4) 0.000(4) 0.007(4) -0.005(4)
C48 0.025(4) 0.046(5) 0.031(4) 0.005(4) 0.004(3) -0.003(4)
C38 0.025(4) 0.039(5) 0.022(4) 0.003(4) 0.003(3) -0.003(4)
C21 0.040(5) 0.030(5) 0.030(4) -0.003(4) 0.008(4) -0.007(4)
C45 0.040(5) 0.056(6) 0.042(5) 0.003(5) 0.012(4) 0.017(5)
C50 0.031(4) 0.031(5) 0.032(4) 0.005(4) 0.012(3) 0.002(4)
C59 0.037(5) 0.066(7) 0.020(4) 0.006(4) 0.005(3) -0.002(5)
C68 0.031(4) 0.042(5) 0.027(4) 0.005(4) 0.000(3) -0.011(4)
C32 0.036(4) 0.031(5) 0.027(4) 0.004(4) 0.012(3) 0.000(4)
C35 0.033(5) 0.035(5) 0.034(4) 0.005(4) 0.007(4) -0.004(4)
C3 0.066(7) 0.032(5) 0.050(6) 0.008(5) 0.006(5) -0.002(5)
C62 0.038(5) 0.050(5) 0.021(4) 0.003(4) 0.005(3) -0.002(4)
C12 0.065(6) 0.034(5) 0.022(4) 0.000(4) 0.009(4) 0.007(5)
C22 0.036(5) 0.048(6) 0.031(4) -0.012(4) -0.005(4) -0.015(4)
C14 0.042(5) 0.052(6) 0.031(4) -0.005(4) 0.011(4) -0.006(5)
C10 0.067(6) 0.026(5) 0.033(4) 0.004(4) 0.026(4) 0.006(5)
C58 0.043(5) 0.069(7) 0.024(4) 0.017(5) 0.009(4) -0.008(5)
C63 0.029(5) 0.070(7) 0.034(4) 0.012(5) -0.005(4) 0.002(5)
C34 0.050(5) 0.024(5) 0.035(4) -0.004(4) 0.007(4) -0.002(4)
C16 0.056(6) 0.035(5) 0.042(5) 0.001(4) 0.022(4) 0.000(5)
C6 0.062(6) 0.023(4) 0.037(4) 0.005(4) 0.020(4) 0.008(5)
C39 0.038(5) 0.036(5) 0.029(4) 0.000(4) 0.010(4) -0.002(4)
C17 0.040(5) 0.028(5) 0.047(5) 0.009(4) 0.012(4) 0.003(4)
C11 0.087(7) 0.028(5) 0.028(4) -0.002(4) 0.025(5) -0.005(5)
C7 0.048(5) 0.029(5) 0.032(4) -0.003(4) 0.022(4) -0.013(4)
C41 0.026(4) 0.045(5) 0.026(4) -0.003(4) 0.002(3) 0.001(4)
C8 0.064(6) 0.034(5) 0.040(5) -0.003(4) 0.008(5) -0.009(5)
C53 0.054(6) 0.054(6) 0.041(5) -0.014(5) 0.028(4) -0.019(5)
C46 0.031(5) 0.099(9) 0.037(5) 0.012(6) 0.008(4) 0.017(6)
C71 0.037(5) 0.042(5) 0.032(4) 0.000(4) 0.005(4) -0.005(4)
C70 0.057(6) 0.035(5) 0.034(4) -0.005(4) 0.013(4) -0.014(5)
C18 0.053(6) 0.041(6) 0.079(7) 0.001(5) 0.007(6) 0.008(5)
B1 0.051(6) 0.023(5) 0.037(5) 0.003(4) 0.005(5) -0.005(5)
C15 0.055(6) 0.029(5) 0.030(4) 0.005(4) 0.018(4) 0.000(4)
C33 0.037(5) 0.038(5) 0.037(4) -0.009(4) 0.012(4) 0.013(4)
C9 0.055(6) 0.043(6) 0.053(6) 0.008(5) 0.022(5) -0.003(5)
C13 0.108(9) 0.045(6) 0.024(4) 0.006(4) -0.001(5) -0.013(6)
C51 0.050(6) 0.035(5) 0.041(5) 0.016(4) 0.017(4) 0.005(4)
C57 0.047(5) 0.043(6) 0.041(5) 0.005(4) 0.016(4) -0.011(5)
C47 0.025(5) 0.079(8) 0.049(5) 0.010(6) 0.009(4) -0.010(5)
C52 0.065(7) 0.025(5) 0.075(7) -0.008(5) 0.041(6) -0.008(5)
C40 0.045(5) 0.038(5) 0.018(4) -0.001(4) 0.003(4) -0.003(4)
C26 0.042(5) 0.084(8) 0.038(5) -0.023(5) 0.025(4) -0.036(5)
C27 0.056(7) 0.102(9) 0.062(7) -0.033(6) 0.036(5) -0.054(7)
C28 0.072(7) 0.045(6) 0.041(5) -0.003(5) 0.035(5) -0.014(5)
C69 0.038(5) 0.040(5) 0.034(4) 0.002(4) -0.002(4) -0.020(4)
C2 0.051(6) 0.030(5) 0.082(7) -0.010(5) 0.014(6) 0.007(5)
O1 0.060(5) 0.073(6) 0.181(10) -0.009(6) 0.055(6) 0.021(5)
C66A 0.031(5) 0.061(9) 0.022(4) 0.000(6) 0.005(4) -0.008(7)
C65A 0.027(5) 0.082(9) 0.038(5) 0.001(7) 0.010(4) 0.008(7)
C64A 0.023(5) 0.066(10) 0.046(5) 0.014(9) -0.003(4) 0.012(8)
C66B 0.031(5) 0.061(9) 0.022(4) 0.000(6) 0.005(4) -0.008(7)
C65B 0.027(5) 0.082(9) 0.038(5) 0.001(7) 0.010(4) 0.008(7)
C64B 0.023(5) 0.066(10) 0.046(5) 0.014(9) -0.003(4) 0.012(8)

loop_
_atom_type_symbol
_atom_type_description
_atom_type_scat_dispersion_real
_atom_type_scat_dispersion_imag
_atom_type_scat_source
C C 0.0033 0.0016 'International Tables Vol C Tables 4.2.6.8 and 6.1.1.4'
H H 0.0000 0.0000 'International Tables Vol C Tables 4.2.6.8 and 6.1.1.4'
Au Au -2.0133 8.8022 'International Tables Vol C Tables 4.2.6.8 and 6.1.1.4'
B B 0.0013 0.0007 'International Tables Vol C Tables 4.2.6.8 and 6.1.1.4'
N N 0.0061 0.0033 'International Tables Vol C Tables 4.2.6.8 and 6.1.1.4'
O O 0.0106 0.0060 'International Tables Vol C Tables 4.2.6.8 and 6.1.1.4'
P P 0.1023 0.0942 'International Tables Vol C Tables 4.2.6.8 and 6.1.1.4'
Se Se -0.0929 2.2259 'International Tables Vol C Tables 4.2.6.8 and 6.1.1.4'
W W -0.8490 6.8722 'International Tables Vol C Tables 4.2.6.8 and 6.1.1.4'

loop_
_geom_angle_atom_site_label_1
_geom_angle_atom_site_label_2
_geom_angle_atom_site_label_3
_geom_angle
P1 Au1 P3 114.50(6)
P1 Au1 P2 118.50(6)
P3 Au1 P2 116.19(6)
P1 Au1 Se1 119.34(5)
P3 Au1 Se1 87.03(5)
P2 Au1 Se1 95.82(5)
C1 W1 C2 81.5(4)
C1 W1 C3 82.3(3)
C2 W1 C3 86.4(4)
C1 W1 N5 101.2(3)
C2 W1 N5 176.3(3)
C3 W1 N5 96.4(3)
C1 W1 N3 101.1(3)
C2 W1 N3 95.3(4)
C3 W1 N3 176.3(3)
N5 W1 N3 81.7(2)
C1 W1 N1 176.3(3)
C2 W1 N1 95.8(3)
C3 W1 N1 94.9(3)
N5 W1 N1 81.5(2)
N3 W1 N1 81.7(2)
C1 Se1 Au1 118.6(2)
C19 P1 C31 106.0(3)
C19 P1 C25 99.4(3)
C31 P1 C25 102.1(3)
C19 P1 Au1 116.8(2)
C31 P1 Au1 110.2(2)
C25 P1 Au1 120.4(2)
C49 P2 C37 104.6(3)
C49 P2 C43 103.2(4)
C37 P2 C43 101.0(3)
C49 P2 Au1 110.2(2)
C37 P2 Au1 116.5(2)
C43 P2 Au1 119.6(2)
C55 P3 C67 104.3(3)
C55 P3 C61 100.0(3)
C67 P3 C61 105.0(4)
C55 P3 Au1 117.1(2)
C67 P3 Au1 111.4(2)
C61 P3 Au1 117.4(3)
C15 N5 N6 106.7(7)
C15 N5 W1 131.5(6)
N6 N5 W1 121.6(5)
C10 N3 N4 107.4(6)
C10 N3 W1 131.6(6)
N4 N3 W1 120.9(5)
C42 C37 C38 118.7(6)
C42 C37 P2 119.2(5)
C38 C37 P2 122.1(5)
C5 N1 N2 105.5(6)
C5 N1 W1 134.4(6)
N2 N1 W1 120.1(5)
C24 C19 C20 119.0(7)
C24 C19 P1 122.9(6)
C20 C19 P1 117.8(5)
C17 N6 N5 109.1(6)
C17 N6 B1 132.0(7)
N5 N6 B1 118.9(7)
C50 C49 C54 118.9(7)
C50 C49 P2 123.4(6)
C54 C49 P2 117.7(6)
Se1 C1 W1 167.2(5)
C60 C55 C56 117.1(7)
C60 C55 P3 123.6(6)
C56 C55 P3 119.2(6)
C71 C72 C67 120.7(7)
C71 C72 H72 119.7
C67 C72 H72 119.7
C36 C31 C32 117.0(7)
C36 C31 P1 119.6(6)
C32 C31 P1 123.4(6)
C7 N2 N1 110.3(7)
C7 N2 B1 130.4(7)
N1 N2 B1 119.2(6)
C37 C42 C41 120.3(7)
C37 C42 H42 119.9
C41 C42 H42 119.9
C66B C61 C62 118.0(18)
C62 C61 C66A 116.3(8)
C66B C61 P3 112.7(19)
C62 C61 P3 122.9(6)
C66A C61 P3 119.9(7)
C68 C67 C72 118.5(7)
C68 C67 P3 124.3(6)
C72 C67 P3 117.2(5)
C35 C36 C31 123.1(7)
C35 C36 H36 118.5
C31 C36 H36 118.5
C12 N4 N3 108.5(7)
C12 N4 B1 131.8(8)
N3 N4 B1 119.6(6)
C30 C25 C26 117.6(7)
C30 C25 P1 119.5(5)
C26 C25 P1 122.8(5)
C23 C24 C19 119.9(8)
C23 C24 H24 120.1
C19 C24 H24 120.1
C48 C43 C44 117.8(7)
C48 C43 P2 123.1(7)
C44 C43 P2 119.0(6)
C21 C20 C19 120.0(7)
C21 C20 H20 120.0
C19 C20 H20 120.0
C25 C30 C29 121.8(7)
C25 C30 H30 119.1
C29 C30 H30 119.1
N1 C5 C6 110.3(8)
N1 C5 C4 120.9(7)
C6 C5 C4 128.8(8)
C28 C29 C30 119.1(7)
C28 C29 H29 120.4
C30 C29 H29 120.4
C53 C54 C49 120.8(8)
C53 C54 H54 119.6
C49 C54 H54 119.6
C45 C44 C43 121.4(8)
C45 C44 H44 119.3
C43 C44 H44 119.3
C5 C4 H4A 109.5
C5 C4 H4B 109.5
H4A C4 H4B 109.5
C5 C4 H4C 109.5
H4A C4 H4C 109.5
H4B C4 H4C 109.5
C24 C23 C22 120.6(8)
C24 C23 H23 119.7
C22 C23 H23 119.7
C59 C60 C55 120.9(8)
C59 C60 H60 119.6
C55 C60 H60 119.6
C57 C56 C55 122.2(8)
C57 C56 H56 118.9
C55 C56 H56 118.9
C47 C48 C43 120.6(9)
C47 C48 H48 119.7
C43 C48 H48 119.7
C39 C38 C37 120.5(7)
C39 C38 H38 119.7
C37 C38 H38 119.7
C22 C21 C20 121.4(8)
C22 C21 H21 119.3
C20 C21 H21 119.3
C46 C45 C44 120.1(9)
C46 C45 H45 120.0
C44 C45 H45 120.0
C49 C50 C51 120.4(7)
C49 C50 H50 119.8
C51 C50 H50 119.8
C58 C59 C60 120.4(8)
C58 C59 H59 119.8
C60 C59 H59 119.8
C69 C68 C67 120.5(8)
C69 C68 H68 119.8
C67 C68 H68 119.8
C33 C32 C31 120.6(7)
C33 C32 H32 119.7
C31 C32 H32 119.7
C36 C35 C34 118.1(8)
C36 C35 H35 121.0
C34 C35 H35 121.0
O2 C3 W1 174.9(9)
C63 C62 C61 122.2(8)
C63 C62 H62 118.9
C61 C62 H62 118.9
N4 C12 C11 107.8(8)
N4 C12 C13 121.7(8)
C11 C12 C13 130.5(8)
C21 C22 C23 119.1(7)
C21 C22 H22 120.5
C23 C22 H22 120.5
C15 C14 H14A 109.5
C15 C14 H14B 109.5
H14A C14 H14B 109.5
C15 C14 H14C 109.5
H14A C14 H14C 109.5
H14B C14 H14C 109.5
N3 C10 C11 109.8(8)
N3 C10 C9 122.8(8)
C11 C10 C9 127.3(8)
C59 C58 C57 120.5(8)
C59 C58 H58 119.8
C57 C58 H58 119.8
C62 C63 C64B 111(2)
C62 C63 C64A 121.0(9)
C62 C63 H63 119.5
C64A C63 H63 119.5
C33 C34 C35 120.9(8)
C33 C34 H34 119.5
C35 C34 H34 119.5
C17 C16 C15 105.5(8)
C17 C16 H16 127.2
C15 C16 H16 127.2
C7 C6 C5 106.6(8)
C7 C6 H6 126.7
C5 C6 H6 126.7
C38 C39 C40 120.6(8)
C38 C39 H39 119.7
C40 C39 H39 119.7
N6 C17 C16 108.7(8)
N6 C17 C18 122.7(8)
C16 C17 C18 128.6(9)
C12 C11 C10 106.4(7)
C12 C11 H11 126.8
C10 C11 H11 126.8
N2 C7 C6 107.3(7)
N2 C7 C8 122.9(8)
C6 C7 C8 129.8(8)
C40 C41 C42 120.3(7)
C40 C41 H41 119.8
C42 C41 H41 119.8
C7 C8 H8A 109.5
C7 C8 H8B 109.5
H8A C8 H8B 109.5
C7 C8 H8C 109.5
H8A C8 H8C 109.5
H8B C8 H8C 109.5
C54 C53 C52 119.4(8)
C54 C53 H53 120.3
C52 C53 H53 120.3
C45 C46 C47 118.9(9)
C45 C46 H46 120.5
C47 C46 H46 120.5
C70 C71 C72 120.3(8)
C70 C71 H71 119.8
C72 C71 H71 119.8
C71 C70 C69 120.2(8)
C71 C70 H70 119.9
C69 C70 H70 119.9
C17 C18 H18A 109.5
C17 C18 H18B 109.5
H18A C18 H18B 109.5
C17 C18 H18C 109.5
H18A C18 H18C 109.5
H18B C18 H18C 109.5
N4 B1 N2 110.4(8)
N4 B1 N6 108.9(7)
N2 B1 N6 110.1(7)
N4 B1 H1 109.1
N2 B1 H1 109.1
N6 B1 H1 109.1
N5 C15 C16 110.0(8)
N5 C15 C14 122.3(8)
C16 C15 C14 127.7(8)
C34 C33 C32 120.2(8)
C34 C33 H33 119.9
C32 C33 H33 119.9
C10 C9 H9A 109.5
C10 C9 H9B 109.5
H9A C9 H9B 109.5
C10 C9 H9C 109.5
H9A C9 H9C 109.5
H9B C9 H9C 109.5
C12 C13 H13A 109.5
C12 C13 H13B 109.5
H13A C13 H13B 109.5
C12 C13 H13C 109.5
H13A C13 H13C 109.5
H13B C13 H13C 109.5
C52 C51 C50 119.4(8)
C52 C51 H51 120.3
C50 C51 H51 120.3
C58 C57 C56 118.8(8)
C58 C57 H57 120.6
C56 C57 H57 120.6
C48 C47 C46 121.2(9)
C48 C47 H47 119.4
C46 C47 H47 119.4
C51 C52 C53 121.0(8)
C51 C52 H52 119.5
C53 C52 H52 119.5
C39 C40 C41 119.6(7)
C39 C40 H40 120.2
C41 C40 H40 120.2
C27 C26 C25 120.6(8)
C27 C26 H26 119.7
C25 C26 H26 119.7
C26 C27 C28 121.7(9)
C26 C27 H27 119.2
C28 C27 H27 119.2
C27 C28 C29 119.2(8)
C27 C28 H28 120.4
C29 C28 H28 120.4
C68 C69 C70 119.9(8)
C68 C69 H69 120.1
C70 C69 H69 120.1
O1 C2 W1 174.6(9)
C61 C66A C65A 121.8(10)
C61 C66A H66A 119.1
C65A C66A H66A 119.1
C64A C65A C66A 120.0(12)
C64A C65A H65A 120.0
C66A C65A H65A 120.0
C65A C64A C63 118.3(11)
C65A C64A H64A 120.9
C63 C64A H64A 120.9
C61 C66B C65B 117(3)
C61 C66B H66B 121.4
C65B C66B H66B 121.4
C66B C65B C64B 119(4)
C66B C65B H65B 120.4
C64B C65B H65B 120.4
C65B C64B C63 125(4)
C65B C64B H64B 117.4
C63 C64B H64B 117.4

loop_
_geom_bond_atom_site_label_1
_geom_bond_atom_site_label_2
_geom_bond_distance
Au1 P1 2.3927(18)
Au1 P3 2.4326(17)
Au1 P2 2.4470(18)
Au1 Se1 2.8051(9)
W1 C1 1.879(9)
W1 C2 1.945(11)
W1 C3 1.976(9)
W1 N5 2.218(7)
W1 N3 2.233(6)
W1 N1 2.278(7)
Se1 C1 1.770(9)
P1 C19 1.818(7)
P1 C31 1.826(7)
P1 C25 1.843(7)
P2 C49 1.815(8)
P2 C37 1.837(7)
P2 C43 1.846(7)
P3 C55 1.814(7)
P3 C67 1.817(7)
P3 C61 1.832(8)
N5 C15 1.334(10)
N5 N6 1.380(8)
N3 C10 1.334(10)
N3 N4 1.381(9)
C37 C42 1.387(10)
C37 C38 1.401(10)
N1 C5 1.353(10)
N1 N2 1.382(9)
C19 C24 1.392(10)
C19 C20 1.392(10)
N6 C17 1.339(10)
N6 B1 1.546(11)
C49 C50 1.390(10)
C49 C54 1.393(10)
C55 C60 1.395(10)
C55 C56 1.397(10)
C72 C71 1.374(11)
C72 C67 1.394(10)
C72 H72 0.9300
C31 C36 1.384(10)
C31 C32 1.398(10)
N2 C7 1.355(10)
N2 B1 1.534(11)
C42 C41 1.388(10)
C42 H42 0.9300
C61 C66B 1.34(4)
C61 C62 1.389(10)
C61 C66A 1.402(14)
C67 C68 1.389(10)
C36 C35 1.379(11)
C36 H36 0.9300
N4 C12 1.363(9)
N4 B1 1.527(11)
C25 C30 1.375(9)
C25 C26 1.378(10)
C24 C23 1.383(11)
C24 H24 0.9300
C43 C48 1.380(10)
C43 C44 1.388(11)
C20 C21 1.372(10)
C20 H20 0.9300
C30 C29 1.385(11)
C30 H30 0.9300
C5 C6 1.381(11)
C5 C4 1.498(11)
O2 C3 1.160(10)
C29 C28 1.368(12)
C29 H29 0.9300
C54 C53 1.373(12)
C54 H54 0.9300
C44 C45 1.379(11)
C44 H44 0.9300
C4 H4A 0.9600
C4 H4B 0.9600
C4 H4C 0.9600
C23 C22 1.385(12)
C23 H23 0.9300
C60 C59 1.394(10)
C60 H60 0.9300
C56 C57 1.388(11)
C56 H56 0.9300
C48 C47 1.368(12)
C48 H48 0.9300
C38 C39 1.371(10)
C38 H38 0.9300
C21 C22 1.367(11)
C21 H21 0.9300
C45 C46 1.365(13)
C45 H45 0.9300
C50 C51 1.398(11)
C50 H50 0.9300
C59 C58 1.368(12)
C59 H59 0.9300
C68 C69 1.379(11)
C68 H68 0.9300
C32 C33 1.390(11)
C32 H32 0.9300
C35 C34 1.386(11)
C35 H35 0.9300
C62 C63 1.373(11)
C62 H62 0.9300
C12 C11 1.381(12)
C12 C13 1.492(12)
C22 H22 0.9300
C14 C15 1.497(11)
C14 H14A 0.9600
C14 H14B 0.9600
C14 H14C 0.9600
C10 C11 1.384(12)
C10 C9 1.499(12)
C58 C57 1.386(12)
C58 H58 0.9300
C63 C64B 1.39(6)
C63 C64A 1.398(18)
C63 H63 0.9300
C34 C33 1.362(11)
C34 H34 0.9300
C16 C17 1.374(12)
C16 C15 1.390(12)
C16 H16 0.9300
C6 C7 1.379(11)
C6 H6 0.9300
C39 C40 1.379(11)
C39 H39 0.9300
C17 C18 1.510(12)
C11 H11 0.9300
C7 C8 1.490(11)
C41 C40 1.381(11)
C41 H41 0.9300
C8 H8A 0.9600
C8 H8B 0.9600
C8 H8C 0.9600
C53 C52 1.392(13)
C53 H53 0.9300
C46 C47 1.380(14)
C46 H46 0.9300
C71 C70 1.363(11)
C71 H71 0.9300
C70 C69 1.385(12)
C70 H70 0.9300
C18 H18A 0.9600
C18 H18B 0.9600
C18 H18C 0.9600
B1 H1 0.9800
C33 H33 0.9300
C9 H9A 0.9600
C9 H9B 0.9600
C9 H9C 0.9600
C13 H13A 0.9600
C13 H13B 0.9600
C13 H13C 0.9600
C51 C52 1.365(12)
C51 H51 0.9300
C57 H57 0.9300
C47 H47 0.9300
C52 H52 0.9300
C40 H40 0.9300
C26 C27 1.359(12)
C26 H26 0.9300
C27 C28 1.362(13)
C27 H27 0.9300
C28 H28 0.9300
C69 H69 0.9300
C2 O1 1.159(11)
C66A C65A 1.411(16)
C66A H66A 0.9300
C65A C64A 1.381(18)
C65A H65A 0.9300
C64A H64A 0.9300
C66B C65B 1.36(5)
C66B H66B 0.9300
C65B C64B 1.37(6)
C65B H65B 0.9300
C64B H64B 0.9300
